data_4074869
loop_
_publ_author_name
'Yeo, Wee-Chuan'
'Vittal, Jagadese J.'
'Koh, Lip Lin'
'Tan, Geok Kheng'
'Leung, Pak-Hing'

_publ_section_title
;
 Functionalization of Metal-Protected Chiral Phosphines via Simple Organic
 Transformations
;
_journal_coden_ASTM ORGND7
_journal_issue 5
_journal_name_full Organometallics
_journal_page_first 1259
_journal_page_last 1269
_journal_paper_doi 10.1021/om0509645
_journal_volume 25
_journal_year 2006
_chemical_formula_sum 'C44 H44 B F4 N O P2 Pt'
_chemical_formula_weight 946.64
_space_group_IT_number 19
_symmetry_cell_setting orthorhombic
_symmetry_space_group_name_Hall 'P 2ac 2ab'
_symmetry_space_group_name_H-M 'P 21 21 21'
_atom_sites_solution_hydrogens geom
_atom_sites_solution_primary direct
_atom_sites_solution_secondary difmap
_audit_creation_method SHELXL-97
_cell_angle_alpha 90.00
_cell_angle_beta 90.00
_cell_angle_gamma 90.00
_cell_formula_units_Z 4
_cell_length_a 11.6288(6)
_cell_length_b 15.7867(8)
_cell_length_c 21.0580(11)
_cell_measurement_reflns_used 4033
_cell_measurement_temperature 293(2)
_cell_measurement_theta_max 21.0
_cell_measurement_theta_min 2.32
_cell_volume 3865.8(3)
_computing_cell_refinement 'Bruker AXS, SAINT'
_computing_data_collection 'Bruker AXS, SMART'
_computing_data_reduction 'Bruker AXS, SAINT'
_computing_molecular_graphics 'Bruker AXS, SHELXTL'
_computing_publication_material 'Bruker AXS, SHELXTL'
_computing_structure_refinement 'SHELXL-97 (Sheldrick, 1997)'
_computing_structure_solution 'SHELXS-97 (Sheldrick, 1990)'
_diffrn_ambient_temperature 293(2)
_diffrn_measured_fraction_theta_full 0.999
_diffrn_measured_fraction_theta_max 0.999
_diffrn_measurement_method '\w scans'
_diffrn_radiation_monochromator graphite
_diffrn_radiation_source 'fine-focus sealed tube'
_diffrn_radiation_type MoK\a
_diffrn_radiation_wavelength 0.71073
_diffrn_reflns_av_R_equivalents 0.0747
_diffrn_reflns_av_sigmaI/netI 0.0944
_diffrn_reflns_limit_h_max 13
_diffrn_reflns_limit_h_min -12
_diffrn_reflns_limit_k_max 18
_diffrn_reflns_limit_k_min -18
_diffrn_reflns_limit_l_max 22
_diffrn_reflns_limit_l_min -25
_diffrn_reflns_number 22627
_diffrn_reflns_theta_full 25.00
_diffrn_reflns_theta_max 25.00
_diffrn_reflns_theta_min 2.18
_exptl_absorpt_coefficient_mu 3.768
_exptl_absorpt_correction_T_max 0.6635
_exptl_absorpt_correction_T_min 0.4155
_exptl_absorpt_correction_type 'sadabs (Sheldrick, 1996)'
_exptl_crystal_colour colorless
_exptl_crystal_density_diffrn 1.626
_exptl_crystal_density_meas ?
_exptl_crystal_density_method 'not measured'
_exptl_crystal_description blocks
_exptl_crystal_F_000 1888
_exptl_crystal_size_max 0.24
_exptl_crystal_size_mid 0.24
_exptl_crystal_size_min 0.10
_refine_diff_density_max 1.196
_refine_diff_density_min -1.149
_refine_diff_density_rms 0.113
_refine_ls_abs_structure_details 'Flack H D (1983), Acta Cryst. A39, 876-881'
_refine_ls_abs_structure_Flack -0.018(8)
_refine_ls_extinction_method none
_refine_ls_goodness_of_fit_ref 0.982
_refine_ls_hydrogen_treatment mixed
_refine_ls_matrix_type full
_refine_ls_number_parameters 475
_refine_ls_number_reflns 6800
_refine_ls_number_restraints 42
_refine_ls_restrained_S_all 1.071
_refine_ls_R_factor_all 0.0517
_refine_ls_R_factor_gt 0.0412
_refine_ls_shift/su_max 0.000
_refine_ls_shift/su_mean 0.000
_refine_ls_structure_factor_coef Fsqd
_refine_ls_weighting_details 'calc w=1/[\s^2^(Fo^2^)+(0.0037P)^2^+0.0000P] where P=(Fo^2^+2Fc^2^)/3'
_refine_ls_weighting_scheme calc
_refine_ls_wR_factor_gt 0.0610
_refine_ls_wR_factor_ref 0.0632
_reflns_number_gt 5735
_reflns_number_total 6800
_reflns_threshold_expression >2sigma(I)
_cod_data_source_file om0509645si20051110_035117.cif
_cod_data_source_block jj
_cod_depositor_comments
;
The following automatic conversions were performed:

'_exptl_crystal_density_meas' value 'not measured' was changed to '?'
- the value is perceived as not measured.

Automatic conversion script
Id: cif_fix_values 3008 2015-01-20 13:52:24Z robertas 
;
_cod_original_sg_symbol_H-M P2(1)2(1)2(1)
_cod_database_code 4074869

loop_
_symmetry_equiv_pos_as_xyz
'x, y, z'
'-x+1/2, -y, z+1/2'
'-x, y+1/2, -z+1/2'
'x+1/2, -y+1/2, -z'

loop_
_atom_site_label
_atom_site_type_symbol
_atom_site_fract_x
_atom_site_fract_y
_atom_site_fract_z
_atom_site_U_iso_or_equiv
_atom_site_adp_type
_atom_site_occupancy
_atom_site_symmetry_multiplicity
_atom_site_calc_flag
_atom_site_refinement_flags
_atom_site_disorder_assembly
_atom_site_disorder_group
Pt1 Pt 0.70969(3) 0.47507(2) 0.482866(15) 0.02705(8) Uani 1 1 d . . .
P1 P 0.8759(2) 0.44460(14) 0.53957(11) 0.0280(6) Uani 1 1 d . . .
P2 P 0.82595(17) 0.48348(17) 0.39873(10) 0.0301(6) Uani 1 1 d . . .
C1 C 0.5638(6) 0.5152(6) 0.4355(4) 0.030(2) Uani 1 1 d . . .
C2 C 0.5384(7) 0.5166(6) 0.3716(4) 0.032(2) Uani 1 1 d . . .
H2 H 0.5926 0.4954 0.3433 0.038 Uiso 1 1 calc R . .
C3 C 0.4373(7) 0.5479(5) 0.3477(4) 0.036(2) Uani 1 1 d . . .
H3 H 0.4252 0.5481 0.3041 0.043 Uiso 1 1 calc R . .
C4 C 0.3523(7) 0.5792(5) 0.3882(4) 0.029(2) Uani 1 1 d . . .
C5 C 0.2492(7) 0.6127(5) 0.3661(4) 0.038(3) Uani 1 1 d . . .
H5 H 0.2331 0.6104 0.3229 0.045 Uiso 1 1 calc R . .
C6 C 0.1711(7) 0.6488(6) 0.4059(5) 0.043(3) Uani 1 1 d . . .
H6 H 0.1050 0.6739 0.3896 0.052 Uiso 1 1 calc R . .
C7 C 0.1908(7) 0.6480(5) 0.4717(4) 0.038(2) Uani 1 1 d . . .
H7 H 0.1369 0.6719 0.4990 0.045 Uiso 1 1 calc R . .
C8 C 0.2864(8) 0.6130(4) 0.4953(4) 0.035(2) Uani 1 1 d . . .
H8 H 0.2965 0.6112 0.5391 0.042 Uiso 1 1 calc R . .
C9 C 0.3731(7) 0.5785(5) 0.4551(4) 0.030(2) Uani 1 1 d . . .
C10 C 0.4787(6) 0.5443(5) 0.4773(4) 0.028(2) Uani 1 1 d . . .
C11 C 0.5046(8) 0.5410(6) 0.5472(4) 0.031(2) Uani 1 1 d . . .
H11 H 0.4330 0.5298 0.5702 0.037 Uiso 1 1 calc R . .
N12 N 0.5850(6) 0.4670(6) 0.5568(3) 0.0341(18) Uani 1 1 d . . .
C13 C 0.5539(8) 0.6238(6) 0.5705(5) 0.046(3) Uani 1 1 d . . .
H13A H 0.6315 0.6297 0.5556 0.069 Uiso 1 1 calc R . .
H13B H 0.5532 0.6246 0.6161 0.069 Uiso 1 1 calc R . .
H13C H 0.5082 0.6699 0.5546 0.069 Uiso 1 1 calc R . .
C14 C 0.6278(7) 0.4664(8) 0.6235(3) 0.059(3) Uani 1 1 d . . .
H15A H 0.5636 0.4669 0.6521 0.089 Uiso 1 1 calc R . .
H15B H 0.6745 0.5156 0.6307 0.089 Uiso 1 1 calc R . .
H15C H 0.6728 0.4163 0.6305 0.089 Uiso 1 1 calc R . .
C15 C 0.5172(8) 0.3882(6) 0.5469(5) 0.057(3) Uani 1 1 d . . .
H14A H 0.5666 0.3398 0.5515 0.085 Uiso 1 1 calc R . .
H14B H 0.4846 0.3885 0.5050 0.085 Uiso 1 1 calc R . .
H14C H 0.4566 0.3853 0.5778 0.085 Uiso 1 1 calc R . .
C16 C 0.9909(7) 0.4171(5) 0.4833(5) 0.033(2) Uani 1 1 d . . .
C17 C 0.9788(6) 0.4679(6) 0.4222(4) 0.034(2) Uani 1 1 d . . .
H17 H 1.0149 0.5234 0.4281 0.040 Uiso 1 1 calc R . .
C18 C 1.0527(7) 0.4148(6) 0.3755(4) 0.046(3) Uani 1 1 d . . .
H18A H 1.0100 0.4004 0.3374 0.055 Uiso 1 1 calc R . .
H18B H 1.1227 0.4444 0.3637 0.055 Uiso 1 1 calc R . .
C19 C 1.0786(8) 0.3364(6) 0.4154(5) 0.047(3) Uani 1 1 d . . .
H19 H 1.0926 0.2846 0.3909 0.057 Uiso 1 1 calc R . .
C20 C 1.1729(9) 0.3594(6) 0.4620(5) 0.067(4) Uani 1 1 d . . .
H20A H 1.2022 0.3094 0.4832 0.081 Uiso 1 1 calc R . .
H20B H 1.2360 0.3878 0.4406 0.081 Uiso 1 1 calc R . .
C21 C 1.1149(6) 0.4180(5) 0.5085(4) 0.040(2) Uani 1 1 d . . .
H21A H 1.1478 0.4744 0.5072 0.048 Uiso 1 1 calc R . .
H21B H 1.1192 0.3963 0.5516 0.048 Uiso 1 1 calc R . .
O22 O 0.9819(5) 0.3321(3) 0.4584(3) 0.0429(17) Uani 1 1 d . . .
C23 C 0.9293(7) 0.5436(6) 0.5723(4) 0.030(2) Uani 1 1 d . . .
C24 C 0.8834(8) 0.6172(6) 0.5534(4) 0.035(2) Uani 1 1 d . . .
H24 H 0.8248 0.6155 0.5234 0.042 Uiso 1 1 calc R . .
C25 C 0.9175(8) 0.6948(6) 0.5755(4) 0.038(3) Uani 1 1 d . . .
H25 H 0.8842 0.7441 0.5598 0.045 Uiso 1 1 calc R . .
C26 C 1.0025(8) 0.6990(6) 0.6220(4) 0.046(3) Uani 1 1 d . . .
H26 H 1.0249 0.7505 0.6395 0.055 Uiso 1 1 calc R . .
C27 C 1.0521(8) 0.6242(6) 0.6410(5) 0.041(3) Uani 1 1 d . . .
H27 H 1.1111 0.6259 0.6708 0.049 Uiso 1 1 calc R . .
C28 C 1.0185(7) 0.5488(6) 0.6180(4) 0.041(3) Uani 1 1 d . . .
H28 H 1.0540 0.4996 0.6323 0.049 Uiso 1 1 calc R . .
C29 C 0.8886(7) 0.3672(6) 0.6035(4) 0.030(2) Uani 1 1 d . . .
C30 C 0.8816(8) 0.3901(6) 0.6665(4) 0.044(3) Uani 1 1 d . . .
H30 H 0.8758 0.4470 0.6776 0.053 Uiso 1 1 calc R . .
C31 C 0.8831(9) 0.3290(7) 0.7131(5) 0.061(3) Uani 1 1 d . . .
H31 H 0.8770 0.3448 0.7555 0.073 Uiso 1 1 calc R . .
C32 C 0.8935(9) 0.2449(8) 0.6976(6) 0.065(4) Uani 1 1 d . . .
H32 H 0.8936 0.2039 0.7293 0.078 Uiso 1 1 calc R . .
C33 C 0.9037(9) 0.2219(7) 0.6358(6) 0.062(3) Uani 1 1 d . . .
H33 H 0.9154 0.1655 0.6250 0.074 Uiso 1 1 calc R . .
C34 C 0.8966(8) 0.2821(6) 0.5894(4) 0.040(3) Uani 1 1 d . . .
H34 H 0.8971 0.2652 0.5471 0.048 Uiso 1 1 calc R . .
C35 C 0.8357(7) 0.5847(5) 0.3580(4) 0.030(2) Uani 1 1 d . . .
C36 C 0.7790(9) 0.6555(5) 0.3793(4) 0.037(2) Uani 1 1 d . . .
H36 H 0.7246 0.6505 0.4115 0.045 Uiso 1 1 calc R . .
C37 C 0.8021(9) 0.7346(6) 0.3533(5) 0.043(3) Uani 1 1 d . . .
H37 H 0.7656 0.7822 0.3699 0.052 Uiso 1 1 calc R . .
C38 C 0.8758(9) 0.7439(6) 0.3047(5) 0.044(3) Uani 1 1 d . . .
H38 H 0.8875 0.7968 0.2863 0.053 Uiso 1 1 calc R . .
C39 C 0.9328(8) 0.6750(6) 0.2830(4) 0.044(3) Uani 1 1 d . . .
H39 H 0.9848 0.6813 0.2497 0.052 Uiso 1 1 calc R . .
C40 C 0.9155(7) 0.5942(6) 0.3092(4) 0.039(2) Uani 1 1 d . . .
H40 H 0.9566 0.5478 0.2942 0.047 Uiso 1 1 calc R . .
C41 C 0.7869(9) 0.4040(5) 0.3413(4) 0.038(2) Uani 1 1 d . . .
C42 C 0.7705(8) 0.4195(6) 0.2767(4) 0.049(3) Uani 1 1 d . . .
H42 H 0.7841 0.4735 0.2606 0.059 Uiso 1 1 calc R . .
C43 C 0.7348(9) 0.3565(8) 0.2368(5) 0.070(4) Uani 1 1 d . . .
H43 H 0.7263 0.3675 0.1937 0.084 Uiso 1 1 calc R . .
C44 C 0.7118(12) 0.2786(7) 0.2595(5) 0.073(3) Uani 1 1 d . . .
H44 H 0.6833 0.2372 0.2323 0.087 Uiso 1 1 calc R . .
C45 C 0.7301(10) 0.2594(6) 0.3222(6) 0.069(4) Uani 1 1 d . . .
H45 H 0.7193 0.2045 0.3372 0.083 Uiso 1 1 calc R . .
C46 C 0.7642(9) 0.3225(6) 0.3619(5) 0.051(3) Uani 1 1 d . . .
H46 H 0.7726 0.3103 0.4049 0.062 Uiso 1 1 calc R . .
B1 B 1.3028(9) 0.4992(6) 0.6981(5) 0.094(5) Uiso 1 1 d D . .
F1 F 1.3028(10) 0.5546(6) 0.6514(4) 0.0854(17) Uiso 0.60 1 d PD A 1
F2 F 1.2025(9) 0.4461(6) 0.7021(5) 0.0854(17) Uiso 0.60 1 d PD A 1
F3 F 1.3909(8) 0.4552(6) 0.7186(5) 0.0854(17) Uiso 0.60 1 d PD A 1
F4 F 1.2615(8) 0.5574(6) 0.7508(4) 0.0854(17) Uiso 0.60 1 d PD A 1
F1A F 1.2839(14) 0.4994(9) 0.6361(6) 0.102(3) Uiso 0.40 1 d PD A 2
F2A F 1.3994(12) 0.5446(10) 0.7133(7) 0.102(3) Uiso 0.40 1 d PD A 2
F3A F 1.2141(13) 0.5100(10) 0.7347(6) 0.102(3) Uiso 0.40 1 d PD A 2
F4A F 1.3418(13) 0.4150(9) 0.7047(7) 0.102(3) Uiso 0.40 1 d PD A 2

loop_
_atom_site_aniso_label
_atom_site_aniso_U_11
_atom_site_aniso_U_22
_atom_site_aniso_U_33
_atom_site_aniso_U_23
_atom_site_aniso_U_13
_atom_site_aniso_U_12
Pt1 0.02781(15) 0.03042(15) 0.02292(15) 0.00057(19) -0.00024(17) 0.00013(19)
P1 0.0301(14) 0.0289(14) 0.0249(14) 0.0004(10) -0.0008(11) 0.0044(11)
P2 0.0363(14) 0.0283(13) 0.0257(12) -0.0025(13) 0.0021(9) -0.0003(12)
C1 0.024(5) 0.032(5) 0.035(5) -0.008(5) -0.001(4) -0.004(5)
C2 0.039(5) 0.034(5) 0.022(5) -0.009(5) 0.005(4) 0.000(5)
C3 0.045(6) 0.038(6) 0.026(5) 0.000(4) -0.011(4) -0.008(5)
C4 0.020(5) 0.026(5) 0.041(6) 0.005(5) -0.005(4) -0.003(4)
C5 0.039(6) 0.042(6) 0.031(6) 0.000(5) -0.015(4) -0.010(5)
C6 0.024(6) 0.044(6) 0.061(7) 0.013(6) -0.016(5) 0.001(5)
C7 0.024(6) 0.052(6) 0.037(6) 0.007(5) -0.001(5) 0.007(5)
C8 0.033(5) 0.042(5) 0.030(6) 0.007(4) 0.002(5) -0.009(5)
C9 0.025(5) 0.023(5) 0.040(6) 0.003(4) 0.004(4) -0.010(4)
C10 0.026(4) 0.033(5) 0.027(5) 0.006(5) -0.004(4) -0.006(4)
C11 0.032(5) 0.033(6) 0.027(5) 0.006(5) 0.004(4) 0.001(5)
N12 0.042(4) 0.046(5) 0.013(4) 0.003(4) 0.003(3) -0.002(5)
C13 0.038(6) 0.057(7) 0.043(7) -0.009(6) -0.001(5) 0.005(6)
C14 0.049(6) 0.108(9) 0.021(5) 0.008(7) 0.001(4) 0.019(8)
C15 0.044(7) 0.042(6) 0.084(9) 0.022(6) 0.012(6) -0.002(5)
C16 0.036(5) 0.025(4) 0.038(5) 0.002(5) -0.001(5) -0.004(4)
C17 0.024(4) 0.033(5) 0.044(6) -0.001(6) 0.005(4) -0.011(5)
C18 0.034(6) 0.045(6) 0.057(7) -0.012(6) 0.011(5) 0.009(5)
C19 0.054(7) 0.040(6) 0.047(7) -0.004(6) 0.013(6) 0.018(5)
C20 0.055(8) 0.073(8) 0.074(9) 0.021(7) 0.018(6) 0.027(6)
C21 0.028(5) 0.045(5) 0.047(6) 0.006(5) 0.007(5) 0.009(4)
O22 0.048(4) 0.028(3) 0.052(5) -0.005(3) 0.012(3) 0.005(3)
C23 0.031(5) 0.034(6) 0.025(5) -0.002(5) 0.001(4) 0.006(5)
C24 0.027(6) 0.040(6) 0.038(6) -0.010(5) -0.005(5) 0.000(5)
C25 0.034(6) 0.036(6) 0.043(7) 0.004(5) 0.005(5) 0.004(5)
C26 0.044(7) 0.053(7) 0.040(7) -0.011(6) -0.002(5) -0.012(6)
C27 0.036(6) 0.039(6) 0.048(7) -0.007(5) -0.012(5) 0.000(5)
C28 0.038(6) 0.044(7) 0.041(6) -0.006(5) -0.005(5) 0.012(5)
C29 0.021(5) 0.040(6) 0.029(6) 0.000(5) -0.005(4) 0.001(5)
C30 0.043(6) 0.057(7) 0.034(6) 0.007(6) 0.000(5) 0.005(6)
C31 0.067(8) 0.074(9) 0.041(7) 0.013(7) -0.004(6) -0.009(7)
C32 0.068(8) 0.070(9) 0.058(8) 0.044(7) -0.019(7) -0.014(7)
C33 0.080(9) 0.046(7) 0.060(8) 0.016(7) -0.006(7) -0.008(6)
C34 0.054(7) 0.046(6) 0.019(5) 0.001(5) -0.010(5) -0.012(6)
C35 0.037(6) 0.031(5) 0.023(5) -0.004(5) -0.004(4) -0.007(5)
C36 0.038(6) 0.048(6) 0.026(5) -0.009(5) -0.007(5) 0.003(6)
C37 0.044(7) 0.032(5) 0.053(7) -0.004(5) -0.016(6) 0.005(6)
C38 0.056(7) 0.035(6) 0.042(7) 0.014(5) -0.014(6) -0.002(6)
C39 0.041(6) 0.054(7) 0.036(6) 0.016(6) -0.001(5) -0.005(6)
C40 0.045(6) 0.043(6) 0.029(6) 0.000(5) 0.002(5) -0.004(5)
C41 0.043(6) 0.031(5) 0.040(6) -0.004(4) 0.019(6) 0.003(6)
C42 0.061(7) 0.053(6) 0.033(6) -0.010(5) 0.007(5) -0.016(6)
C43 0.081(10) 0.092(9) 0.037(7) -0.032(7) 0.015(6) -0.016(8)
C44 0.090(9) 0.056(7) 0.073(9) -0.037(7) 0.007(9) -0.012(9)
C45 0.090(10) 0.043(6) 0.075(8) -0.006(7) -0.001(8) -0.022(7)
C46 0.064(9) 0.045(6) 0.044(7) -0.014(6) -0.006(6) -0.002(6)

loop_
_atom_type_symbol
_atom_type_description
_atom_type_scat_dispersion_real
_atom_type_scat_dispersion_imag
_atom_type_scat_source
C C 0.0033 0.0016 'International Tables Vol C Tables 4.2.6.8 and 6.1.1.4'
H H 0.0000 0.0000 'International Tables Vol C Tables 4.2.6.8 and 6.1.1.4'
B B 0.0013 0.0007 'International Tables Vol C Tables 4.2.6.8 and 6.1.1.4'
O O 0.0106 0.0060 'International Tables Vol C Tables 4.2.6.8 and 6.1.1.4'
F F 0.0171 0.0103 'International Tables Vol C Tables 4.2.6.8 and 6.1.1.4'
P P 0.1023 0.0942 'International Tables Vol C Tables 4.2.6.8 and 6.1.1.4'
Pt Pt -1.7033 8.3905 'International Tables Vol C Tables 4.2.6.8 and 6.1.1.4'
N N 0.0061 0.0033 'International Tables Vol C Tables 4.2.6.8 and 6.1.1.4'

loop_
_geom_angle_atom_site_label_1
_geom_angle_atom_site_label_2
_geom_angle_atom_site_label_3
_geom_angle
C1 Pt1 N12 79.2(3)
C1 Pt1 P2 95.5(2)
N12 Pt1 P2 174.39(19)
C1 Pt1 P1 174.0(3)
N12 Pt1 P1 100.27(19)
P2 Pt1 P1 85.20(8)
C23 P1 C29 105.6(4)
C23 P1 C16 101.5(4)
C29 P1 C16 105.0(4)
C23 P1 Pt1 107.5(3)
C29 P1 Pt1 125.8(3)
C16 P1 Pt1 108.9(3)
C41 P2 C35 108.2(4)
C41 P2 C17 109.1(4)
C35 P2 C17 100.5(4)
C41 P2 Pt1 109.8(3)
C35 P2 Pt1 117.7(3)
C17 P2 Pt1 111.1(3)
C2 C1 C10 117.2(7)
C2 C1 Pt1 130.6(6)
C10 C1 Pt1 112.2(6)
C3 C2 C1 123.3(8)
C2 C3 C4 120.7(8)
C5 C4 C3 122.8(8)
C5 C4 C9 118.5(8)
C3 C4 C9 118.6(8)
C6 C5 C4 122.0(9)
C5 C6 C7 119.6(8)
C8 C7 C6 120.5(8)
C7 C8 C9 121.7(8)
C10 C9 C8 124.2(8)
C10 C9 C4 118.2(8)
C8 C9 C4 117.6(8)
C1 C10 C9 122.0(8)
C1 C10 C11 117.5(7)
C9 C10 C11 120.5(8)
C10 C11 C13 111.4(8)
C10 C11 N12 106.3(7)
C13 C11 N12 113.1(8)
C15 N12 C14 107.7(8)
C15 N12 C11 107.5(6)
C14 N12 C11 109.7(8)
C15 N12 Pt1 108.0(6)
C14 N12 Pt1 117.5(5)
C11 N12 Pt1 106.1(5)
O22 C16 C17 100.1(7)
O22 C16 C21 101.7(6)
C17 C16 C21 112.0(7)
O22 C16 P1 113.6(5)
C17 C16 P1 110.6(5)
C21 C16 P1 117.2(7)
C16 C17 C18 101.5(7)
C16 C17 P2 112.5(5)
C18 C17 P2 115.6(6)
C19 C18 C17 101.5(7)
O22 C19 C20 99.6(8)
O22 C19 C18 103.3(7)
C20 C19 C18 107.7(8)
C21 C20 C19 104.2(8)
C20 C21 C16 100.9(7)
C16 O22 C19 97.3(6)
C24 C23 C28 116.3(9)
C24 C23 P1 119.9(7)
C28 C23 P1 123.9(7)
C23 C24 C25 124.1(9)
C24 C25 C26 119.1(9)
C27 C26 C25 117.6(9)
C28 C27 C26 122.3(9)
C27 C28 C23 120.6(9)
C30 C29 C34 117.8(9)
C30 C29 P1 122.1(7)
C34 C29 P1 120.0(7)
C31 C30 C29 120.2(10)
C32 C31 C30 120.6(11)
C33 C32 C31 119.7(11)
C32 C33 C34 119.7(11)
C33 C34 C29 121.9(9)
C36 C35 C40 118.2(9)
C36 C35 P2 122.1(7)
C40 C35 P2 119.0(7)
C35 C36 C37 120.7(10)
C38 C37 C36 121.4(10)
C37 C38 C39 118.8(9)
C38 C39 C40 121.8(9)
C35 C40 C39 118.9(9)
C46 C41 C42 116.3(9)
C46 C41 P2 119.1(7)
C42 C41 P2 124.5(7)
C43 C42 C41 120.9(10)
C44 C43 C42 120.4(11)
C43 C44 C45 120.9(11)
C46 C45 C44 118.4(10)
C45 C46 C41 123.0(10)
F3A B1 F3 119.6(11)
F3A B1 F1 110.9(11)
F3 B1 F1 126.8(11)
F3A B1 F1A 117.0(11)
F3 B1 F1A 117.2(11)
F1 B1 F1A 42.4(7)
F3A B1 F2A 116.3(11)
F3 B1 F2A 63.9(8)
F1 B1 F2A 80.0(10)
F1A B1 F2A 111.4(10)
F3A B1 F4A 108.6(10)
F3 B1 F4A 38.5(7)
F1 B1 F4A 134.4(11)
F1A B1 F4A 98.8(10)
F2A B1 F4A 101.9(10)
F3A B1 F2 53.0(8)
F3 B1 F2 107.8(8)
F1 B1 F2 115.5(9)
F1A B1 F2 85.7(10)
F2A B1 F2 162.9(11)
F4A B1 F2 72.9(8)
F3A B1 F4 40.2(8)
F3 B1 F4 109.1(9)
F1 B1 F4 98.3(8)
F1A B1 F4 131.8(10)
F2A B1 F4 76.8(9)
F4A B1 F4 126.8(10)
F2 B1 F4 93.1(7)

loop_
_geom_bond_atom_site_label_1
_geom_bond_atom_site_label_2
_geom_bond_distance
Pt1 C1 2.068(8)
Pt1 N12 2.131(6)
Pt1 P2 2.233(2)
Pt1 P1 2.323(2)
P1 C23 1.817(9)
P1 C29 1.824(9)
P1 C16 1.839(9)
P2 C41 1.800(9)
P2 C35 1.817(9)
P2 C17 1.861(8)
C1 C2 1.378(9)
C1 C10 1.400(10)
C2 C3 1.371(10)
C3 C4 1.395(11)
C4 C5 1.391(10)
C4 C9 1.431(11)
C5 C6 1.361(11)
C6 C7 1.405(12)
C7 C8 1.337(11)
C8 C9 1.425(10)
C9 C10 1.420(10)
C10 C11 1.504(11)
C11 C13 1.509(12)
C11 N12 1.511(11)
N12 C15 1.487(11)
N12 C14 1.490(9)
C16 O22 1.444(9)
C16 C17 1.523(11)
C16 C21 1.536(10)
C17 C18 1.553(11)
C18 C19 1.525(12)
C19 O22 1.446(10)
C19 C20 1.517(13)
C20 C21 1.506(11)
C23 C24 1.339(11)
C23 C28 1.418(11)
C24 C25 1.370(11)
C25 C26 1.393(12)
C26 C27 1.373(12)
C27 C28 1.343(11)
C29 C30 1.377(11)
C29 C34 1.380(11)
C30 C31 1.377(12)
C31 C32 1.372(14)
C32 C33 1.357(13)
C33 C34 1.364(12)
C35 C36 1.372(11)
C35 C40 1.394(11)
C36 C37 1.390(11)
C37 C38 1.344(12)
C38 C39 1.354(12)
C39 C40 1.403(11)
C41 C46 1.384(11)
C41 C42 1.395(11)
C42 C43 1.368(11)
C43 C44 1.347(13)
C44 C45 1.371(13)
C45 C46 1.360(12)
B1 F3A 1.300(14)
B1 F3 1.310(11)
B1 F1 1.315(11)
B1 F1A 1.323(13)
B1 F2A 1.370(14)
B1 F4A 1.411(14)
B1 F2 1.439(12)
B1 F4 1.519(11)
